data_7118040
loop_
_publ_author_name
'Chen, Zhen'
'Fan, Shuang-Qing'
'Zheng, Yan'
'Ma, Jun-An'

_publ_section_title
;
 Silver-catalyzed regioselective [3+2] cycloaddition of arene-diazonium
 salts with 2,2,2-trifluorodiazoethane (CF3CHN2): a facile access to
 2-aryl-5-trifluoromethyltetrazoles.
;
_journal_issue 92
_journal_name_full 'Chemical communications (Cambridge, England)'
_journal_page_first 16545
_journal_page_last 16548
_journal_paper_doi 10.1039/c5cc07324c
_journal_volume 51
_journal_year 2015
_chemical_formula_sum 'C8 H5 F3 N4 O'
_chemical_formula_weight 230.16
_chemical_name_systematic
; 
 ? 
;
_space_group_IT_number 62
_symmetry_cell_setting orthorhombic
_symmetry_space_group_name_Hall '-P 2ac 2n'
_symmetry_space_group_name_H-M 'P n m a'
_atom_sites_solution_hydrogens geom
_atom_sites_solution_primary direct
_atom_sites_solution_secondary difmap
_audit_creation_method SHELXL-97
_audit_update_record
;
2015-07-13 deposited with the CCDC.
2015-09-17 downloaded from the CCDC.
;
_cell_angle_alpha 90.00
_cell_angle_beta 90.00
_cell_angle_gamma 90.00
_cell_formula_units_Z 4
_cell_length_a 9.5762(8)
_cell_length_b 7.0422(6)
_cell_length_c 14.1082(11)
_cell_measurement_reflns_used 1847
_cell_measurement_temperature 296(2)
_cell_measurement_theta_max 23.81
_cell_measurement_theta_min 2.57
_cell_volume 951.42(14)
_computing_cell_refinement 'Bruker SMART'
_computing_data_collection 'Bruker SMART'
_computing_data_reduction 'Bruker SAINT'
_computing_molecular_graphics 'Bruker SHELXTL'
_computing_publication_material 'Bruker SHELXTL'
_computing_structure_refinement 'SHELXL-97 (Sheldrick, 1997)'
_computing_structure_solution 'SHELXS-97 (Sheldrick, 1990)'
_diffrn_ambient_temperature 296(2)
_diffrn_measured_fraction_theta_full 0.999
_diffrn_measured_fraction_theta_max 0.999
_diffrn_measurement_device_type 'CCD area detector'
_diffrn_measurement_method 'phi and omega scans'
_diffrn_radiation_monochromator graphite
_diffrn_radiation_source 'fine-focus sealed tube'
_diffrn_radiation_type MoK\a
_diffrn_radiation_wavelength 0.71073
_diffrn_reflns_av_R_equivalents 0.0175
_diffrn_reflns_av_sigmaI/netI 0.0129
_diffrn_reflns_limit_h_max 11
_diffrn_reflns_limit_h_min -11
_diffrn_reflns_limit_k_max 8
_diffrn_reflns_limit_k_min -7
_diffrn_reflns_limit_l_max 17
_diffrn_reflns_limit_l_min -10
_diffrn_reflns_number 5083
_diffrn_reflns_theta_full 25.99
_diffrn_reflns_theta_max 25.99
_diffrn_reflns_theta_min 2.57
_exptl_absorpt_coefficient_mu 0.152
_exptl_absorpt_correction_T_max 0.9703
_exptl_absorpt_correction_T_min 0.9588
_exptl_absorpt_correction_type multi-scan
_exptl_absorpt_process_details SADABS
_exptl_crystal_colour COLORLESS
_exptl_crystal_density_diffrn 1.607
_exptl_crystal_density_meas ?
_exptl_crystal_density_method 'not measured'
_exptl_crystal_description BLOCK
_exptl_crystal_F_000 464
_exptl_crystal_size_max 0.28
_exptl_crystal_size_mid 0.22
_exptl_crystal_size_min 0.20
_refine_diff_density_max 0.510
_refine_diff_density_min -0.423
_refine_diff_density_rms 0.058
_refine_ls_extinction_coef NONE
_refine_ls_extinction_expression Fc^*^=kFc[1+0.001xFc^2^\l^3^/sin(2\q)]^-1/4^
_refine_ls_extinction_method SHELXL
_refine_ls_goodness_of_fit_ref 1.093
_refine_ls_hydrogen_treatment mixed
_refine_ls_matrix_type full
_refine_ls_number_parameters 96
_refine_ls_number_reflns 1017
_refine_ls_number_restraints 0
_refine_ls_restrained_S_all 1.093
_refine_ls_R_factor_all 0.0839
_refine_ls_R_factor_gt 0.0745
_refine_ls_shift/su_max 0.000
_refine_ls_shift/su_mean 0.000
_refine_ls_structure_factor_coef Fsqd
_refine_ls_weighting_details 'calc w=1/[\s^2^(Fo^2^)+(0.1183P)^2^+0.8502P] where P=(Fo^2^+2Fc^2^)/3'
_refine_ls_weighting_scheme calc
_refine_ls_wR_factor_gt 0.2266
_refine_ls_wR_factor_ref 0.2392
_reflns_number_gt 828
_reflns_number_total 1017
_reflns_threshold_expression >2sigma(I)
_cod_data_source_file c5cc07324c2.cif
_cod_data_source_block 150630a
_cod_depositor_comments
;
The following automatic conversions were performed:

'_symmetry_cell_setting' value 'Orthorhombic' changed to
'orthorhombic' according to
/usr/data/users/saulius/crontab/automatic-downloads/current/RSC/lib/dictionaries/cif_core.dic
dictionary named 'cif_core.dic' version 2.4.2 from 2011-04-26.

'_exptl_absorpt_correction_type' value 'MULTI-SCAN' changed to
'multi-scan' according to
/usr/data/users/saulius/crontab/automatic-downloads/current/RSC/lib/dictionaries/cif_core.dic
dictionary named 'cif_core.dic' version 2.4.2 from 2011-04-26.

'_exptl_crystal_density_meas' value 'NONE' was changed to '?' - the
value is perceived as not measured.

Automatic conversion script
Id: cif_fix_values 3271 2015-04-21 07:52:19Z andrius 
;
_cod_original_sg_symbol_H-M Pnma
_cod_database_code 7118040

loop_
_symmetry_equiv_pos_as_xyz
'x, y, z'
'-x+1/2, -y, z+1/2'
'x+1/2, -y+1/2, -z+1/2'
'-x, y+1/2, -z'
'-x, -y, -z'
'x-1/2, y, -z-1/2'
'-x-1/2, y-1/2, z-1/2'
'x, -y-1/2, z'

loop_
_atom_site_label
_atom_site_type_symbol
_atom_site_fract_x
_atom_site_fract_y
_atom_site_fract_z
_atom_site_U_iso_or_equiv
_atom_site_adp_type
_atom_site_occupancy
_atom_site_symmetry_multiplicity
_atom_site_calc_flag
_atom_site_refinement_flags
F1 F 0.5409(3) 0.1047(5) 0.1703(2) 0.1402(14) Uani 1 1 d .
F2 F 0.3851(5) 0.2500 0.2436(3) 0.263(5) Uani 1 2 d S
O1 O -0.3503(3) 0.2500 -0.1347(3) 0.0869(13) Uani 1 2 d S
H1 H -0.4026 0.2997 -0.0959 0.130 Uiso 0.50 1 calc PR
N1 N 0.1945(3) 0.2500 -0.0039(2) 0.0531(9) Uani 1 2 d S
N2 N 0.2264(4) 0.2500 0.0875(2) 0.0619(10) Uani 1 2 d S
N3 N 0.4145(4) 0.2500 -0.0039(3) 0.0795(14) Uani 1 2 d S
N4 N 0.3044(4) 0.2500 -0.0606(3) 0.0733(13) Uani 1 2 d S
C1 C 0.0270(5) 0.2500 -0.1335(3) 0.0621(12) Uani 1 2 d S
H1A H 0.1000 0.2500 -0.1770 0.075 Uiso 1 2 calc SR
C2 C -0.1099(5) 0.2500 -0.1640(3) 0.0683(14) Uani 1 2 d S
H2 H -0.1290 0.2500 -0.2286 0.082 Uiso 1 2 calc SR
C3 C -0.2178(4) 0.2500 -0.1004(3) 0.0591(11) Uani 1 2 d S
C4 C -0.1896(4) 0.2500 -0.0043(3) 0.0637(13) Uani 1 2 d S
H4 H -0.2627 0.2500 0.0391 0.076 Uiso 1 2 calc SR
C5 C -0.0528(4) 0.2500 0.0276(3) 0.0600(12) Uani 1 2 d S
H5 H -0.0334 0.2500 0.0922 0.072 Uiso 1 2 calc SR
C6 C 0.0537(4) 0.2500 -0.0374(3) 0.0487(10) Uani 1 2 d S
C7 C 0.3630(5) 0.2500 0.0846(3) 0.0671(13) Uani 1 2 d S
C8 C 0.4522(6) 0.2500 0.1696(4) 0.0879(18) Uani 1 2 d S

loop_
_atom_site_aniso_label
_atom_site_aniso_U_11
_atom_site_aniso_U_22
_atom_site_aniso_U_33
_atom_site_aniso_U_23
_atom_site_aniso_U_13
_atom_site_aniso_U_12
F1 0.144(3) 0.130(3) 0.147(3) 0.022(2) -0.079(2) 0.009(2)
F2 0.094(3) 0.647(17) 0.049(2) 0.000 -0.015(2) 0.000
O1 0.0520(19) 0.137(4) 0.071(2) 0.000 -0.0061(16) 0.000
N1 0.0492(18) 0.065(2) 0.0452(18) 0.000 0.0017(14) 0.000
N2 0.059(2) 0.080(3) 0.0463(19) 0.000 -0.0020(16) 0.000
N3 0.048(2) 0.129(4) 0.062(2) 0.000 -0.0013(18) 0.000
N4 0.046(2) 0.120(4) 0.054(2) 0.000 0.0045(16) 0.000
C1 0.054(2) 0.088(3) 0.045(2) 0.000 0.0067(18) 0.000
C2 0.060(3) 0.100(4) 0.045(2) 0.000 -0.0017(19) 0.000
C3 0.046(2) 0.071(3) 0.060(3) 0.000 -0.0008(18) 0.000
C4 0.050(2) 0.083(3) 0.057(3) 0.000 0.0119(19) 0.000
C5 0.057(2) 0.076(3) 0.047(2) 0.000 0.0054(18) 0.000
C6 0.048(2) 0.051(2) 0.047(2) 0.000 0.0033(16) 0.000
C7 0.058(3) 0.084(3) 0.059(3) 0.000 -0.004(2) 0.000
C8 0.070(3) 0.124(5) 0.070(3) 0.000 -0.014(3) 0.000

loop_
_atom_type_symbol
_atom_type_description
_atom_type_scat_dispersion_real
_atom_type_scat_dispersion_imag
_atom_type_scat_source
C C 0.0033 0.0016 'International Tables Vol C Tables 4.2.6.8 and 6.1.1.4'
H H 0.0000 0.0000 'International Tables Vol C Tables 4.2.6.8 and 6.1.1.4'
N N 0.0061 0.0033 'International Tables Vol C Tables 4.2.6.8 and 6.1.1.4'
O O 0.0106 0.0060 'International Tables Vol C Tables 4.2.6.8 and 6.1.1.4'
F F 0.0171 0.0103 'International Tables Vol C Tables 4.2.6.8 and 6.1.1.4'

loop_
_geom_angle_atom_site_label_1
_geom_angle_atom_site_label_2
_geom_angle_atom_site_label_3
_geom_angle
_geom_angle_site_symmetry_1
_geom_angle_site_symmetry_3
C3 O1 H1 109.5 . .
N4 N1 N2 113.9(3) . .
N4 N1 C6 123.4(3) . .
N2 N1 C6 122.6(3) . .
C7 N2 N1 101.5(4) . .
N4 N3 C7 105.6(4) . .
N1 N4 N3 105.5(4) . .
C2 C1 C6 118.9(4) . .
C2 C1 H1A 120.6 . .
C6 C1 H1A 120.6 . .
C3 C2 C1 120.8(4) . .
C3 C2 H2 119.6 . .
C1 C2 H2 119.6 . .
O1 C3 C2 118.1(4) . .
O1 C3 C4 122.1(4) . .
C2 C3 C4 119.7(4) . .
C3 C4 C5 120.2(4) . .
C3 C4 H4 119.9 . .
C5 C4 H4 119.9 . .
C6 C5 C4 119.1(4) . .
C6 C5 H5 120.5 . .
C4 C5 H5 120.5 . .
C5 C6 C1 121.3(4) . .
C5 C6 N1 118.7(4) . .
C1 C6 N1 120.0(4) . .
N2 C7 N3 113.4(4) . .
N2 C7 C8 123.6(5) . .
N3 C7 C8 123.0(5) . .
F2 C8 F1 109.2(4) . 8_565
F2 C8 F1 109.2(4) . .
F1 C8 F1 100.5(5) 8_565 .
F2 C8 C7 113.0(5) . .
F1 C8 C7 112.1(3) 8_565 .
F1 C8 C7 112.1(3) . .

loop_
_geom_bond_atom_site_label_1
_geom_bond_atom_site_label_2
_geom_bond_distance
_geom_bond_site_symmetry_2
F1 C8 1.330(5) .
F2 C8 1.225(7) .
O1 C3 1.358(5) .
O1 H1 0.8200 .
N1 N4 1.323(5) .
N1 N2 1.325(5) .
N1 C6 1.429(5) .
N2 C7 1.309(6) .
N3 N4 1.323(5) .
N3 C7 1.342(6) .
C1 C2 1.379(6) .
C1 C6 1.380(6) .
C1 H1A 0.9300 .
C2 C3 1.369(6) .
C2 H2 0.9300 .
C3 C4 1.383(6) .
C4 C5 1.385(6) .
C4 H4 0.9300 .
C5 C6 1.371(5) .
C5 H5 0.9300 .
C7 C8 1.473(7) .
C8 F1 1.330(5) 8_565

loop_
_geom_torsion_atom_site_label_1
_geom_torsion_atom_site_label_2
_geom_torsion_atom_site_label_3
_geom_torsion_atom_site_label_4
_geom_torsion
_geom_torsion_site_symmetry_4
N4 N1 N2 C7 0.0 .
C6 N1 N2 C7 180.0 .
N2 N1 N4 N3 0.0 .
C6 N1 N4 N3 180.0 .
C7 N3 N4 N1 0.0 .
C6 C1 C2 C3 0.0 .
C1 C2 C3 O1 180.0 .
C1 C2 C3 C4 0.0 .
O1 C3 C4 C5 180.0 .
C2 C3 C4 C5 0.0 .
C3 C4 C5 C6 0.0 .
C4 C5 C6 C1 0.0 .
C4 C5 C6 N1 180.0 .
C2 C1 C6 C5 0.0 .
C2 C1 C6 N1 180.0 .
N4 N1 C6 C5 180.0 .
N2 N1 C6 C5 0.0 .
N4 N1 C6 C1 0.0 .
N2 N1 C6 C1 180.0 .
N1 N2 C7 N3 0.0 .
N1 N2 C7 C8 180.0 .
N4 N3 C7 N2 0.0 .
N4 N3 C7 C8 180.0 .
N2 C7 C8 F2 0.0 .
N3 C7 C8 F2 180.0 .
N2 C7 C8 F1 -123.9(4) 8_565
N3 C7 C8 F1 56.1(4) 8_565
N2 C7 C8 F1 123.9(4) .
N3 C7 C8 F1 -56.1(4) .
